data_2106521
loop_
_publ_author_name
'Ichida, H.'
'Kobayashi, A.'
'Sasaki, Y.'

_publ_section_title
;
 The structure of tetraguanidium alpha-dodecamolybdosilicate monohydrate,
 (C H6 N3)4 (Si Mo12 O40) H2 O
;
_journal_name_full 'Acta Crystallographica B (24,1968-38,1982)'
_journal_page_first 1382
_journal_page_last 1387
_journal_volume 36
_journal_year 1980
_chemical_formula_sum 'C4 H26 Mo12 N12 O41 Si'
_chemical_name_systematic '(C H6 N3)4 (Si Mo12 O40) (H2 O)'
_space_group_IT_number 2
_symmetry_space_group_name_Hall '-P 1'
_symmetry_space_group_name_H-M 'P -1'
_cell_angle_alpha 120.6
_cell_angle_beta 123.46
_cell_angle_gamma 52.46
_cell_formula_units_Z 2
_cell_length_a 13.372
_cell_length_b 21.016
_cell_length_c 12.083
_cell_volume 2168.011
_citation_journal_id_ASTM ACBCAR
_cod_data_source_file Ichida_ACBCAR_1980_101.cif
_cod_data_source_block C4H26Mo12N12O41Si1
_cod_original_formula_sum 'C4 H26 Mo12 N12 O41 Si1'
_cod_database_code 2106521

loop_
_symmetry_equiv_pos_as_xyz
x,y,z
-x,-y,-z

loop_
_atom_site_label
_atom_site_type_symbol
_atom_site_fract_x
_atom_site_fract_y
_atom_site_fract_z
_atom_site_occupancy
_atom_site_U_iso_or_equiv
Mo2 Mo+6 0.0988 0.3016 0.227 1 0.0
H21 H+1 0.968 0.098 0.042 1 0.0
Mo12 Mo+6 0.7506 0.1906 0.7376 1 0.0
N2 N-3 0.0511 0.5919 0.055 1 0.0
O7 O-2 0.2019 0.147 0.3593 1 0.0
O27 O-2 0.6415 0.0615 0.3534 1 0.0
O3 O-2 0.385 0.3474 0.578 1 0.0
O21 O-2 0.2993 0.4075 0.3589 1 0.0
H6 H+1 0.196 0.583 0.275 1 0.0
N8 N-3 0.6894 0.3647 0.084 1 0.0
Mo6 Mo+6 0.6742 0.2465 0.4455 1 0.0
O32 O-2 0.6012 0.0322 0.0797 1 0.0
C3 C+4 0.6782 0.3416 0.1593 1 0.0
O5 O-2 0.0415 0.306 0.3528 1 0.0
Mo8 Mo+6 0.2085 0.4626 0.4928 1 0.0
O15 O-2 0.7923 0.0719 0.6277 1 0.0
H15 H+1 0.673 0.396 0.075 1 0.0
N7 N-3 0.5676 0.3387 0.1215 1 0.0
O36 O-2 0.1038 0.5556 0.4539 1 0.0
O39 O-2 0.7444 -0.0619 0.4665 1 0.0
O31 O-2 0.2713 0.0261 0.1374 1 0.0
O16 O-2 0.6971 0.1787 0.8344 1 0.0
O25 O-2 0.4421 0.2979 0.7982 1 0.0
O26 O-2 0.3467 0.1915 0.6203 1 0.0
H16 H+1 0.718 0.351 0.045 1 0.0
O13 O-2 0.4454 0.4334 0.8341 1 0.0
H10 H+1 0.126 0.199 0.954 1 0.0
Si1 Si+4 0.4268 0.2524 0.4829 1 0.0
N1 N-3 -0.0437 0.6015 0.1778 1 0.0
O20 O-2 0.396 0.1099 0.1786 1 0.0
Mo3 Mo+6 0.3068 0.1042 0.2546 1 0.0
H4 H+1 0.059 0.574 0.041 1 0.0
O14 O-2 0.6075 0.0655 0.6451 1 0.0
Mo1 Mo+6 0.1673 0.2542 0.4944 1 0.0
O40 O-2 0.9116 0.1726 0.8454 1 0.0
Mo4 Mo+6 0.5345 0.1141 0.2044 1 0.0
H8 H+1 0.04 0.132 0.62 1 0.0
H13 H+1 0.571 0.309 0.099 1 0.0
N10 N-3 0.8051 0.1046 0.1105 1 0.0
N5 N-3 0.1732 0.1549 0.9017 1 0.0
H19 H+1 0.764 0.136 0.117 1 0.0
N3 N-3 0.1783 0.5695 0.2682 1 0.0
C4 C+4 0.9165 0.1049 0.1492 1 0.0
Mo7 Mo+6 0.5266 0.4107 0.7146 1 0.0
Mo9 Mo+6 0.3113 0.4008 0.758 1 0.0
H14 H+1 0.484 0.364 0.114 1 0.0
H3 H+1 0.037 0.607 -0.005 1 0.0
H12 H+1 0.333 0.131 0.797 1 0.0
O30 O-2 -0.0557 0.348 0.1178 1 0.0
O22 O-2 0.7591 0.1924 0.5766 1 0.0
H24 H+1 0.061 0.06 0.299 1 0.0
H11 H+1 0.264 0.232 0.836 1 0.0
C2 C+4 0.1633 0.1696 0.8008 1 0.0
N6 N-3 0.2622 0.1774 0.8149 1 0.0
O8 O-2 0.4285 0.2002 0.1141 1 0.0
O18 O-2 0.2091 0.2999 0.1791 1 0.0
O37 O-2 0.2501 0.4532 0.8851 1 0.0
H23 H+1 0.037 0.116 0.323 1 0.0
O19 O-2 0.4674 0.0582 0.3811 1 0.0
Mo5 Mo+6 0.358 0.3178 0.22 1 0.0
O38 O-2 0.5288 0.1589 0.8719 1 0.0
N11 N-3 0.9349 0.1194 0.0694 1 0.0
O11 O-2 0.3729 0.4859 0.6258 1 0.0
O2 O-2 0.481 0.2386 0.3755 1 0.0
H2 H+1 -0.115 0.627 0.146 1 0.0
H5 H+1 0.247 0.542 0.345 1 0.0
H20 H+1 0.772 0.073 0.08 1 0.0
N12 N-3 0.0084 0.0935 0.2689 1 0.0
O29 O-2 0.0687 0.2554 0.5422 1 0.0
Mo11 Mo+6 0.6573 0.0425 0.498 1 0.0
Mo10 Mo+6 0.5173 0.1755 0.741 1 0.0
H9 H+1 0.234 0.1 0.933 1 0.0
O33 O-2 0.2824 0.3628 0.0929 1 0.0
O6 O-2 0.1373 0.1923 0.1513 1 0.0
H1 H+1 -0.049 0.585 0.229 1 0.0
O28 O-2 0.6569 0.3032 0.7693 1 0.0
H22 H+1 0.918 0.155 0.049 1 0.0
N4 N-3 0.0507 0.1831 0.6888 1 0.0
O24 O-2 0.1161 0.4038 0.3763 1 0.0
O12 O-2 0.1915 0.4844 0.6543 1 0.0
H18 H+1 0.783 0.334 0.323 1 0.0
O35 O-2 0.6217 0.4609 0.8266 1 0.0
O9 O-2 0.5272 0.3099 0.2984 1 0.0
O23 O-2 0.5958 0.3483 0.5707 1 0.0
O4 O-2 0.5456 0.188 0.5795 1 0.0
H17 H+1 0.859 0.287 0.308 1 0.0
O10 O-2 0.6827 0.1496 0.2961 1 0.0
O34 O-2 0.7999 0.2546 0.4584 1 0.0
O41 O-2 -0.0549 0.0159 0.3867 1 0.0
C1 C+4 0.061 0.5882 0.1655 1 0.0
O17 O-2 0.1967 0.3467 0.6247 1 0.0
H7 H+1 -0.018 0.241 0.679 1 0.0
O1 O-2 0.2971 0.2342 0.3955 1 0.0
N9 N-3 0.7824 0.318 0.2712 1 0.0
